data_2206911
loop_
_publ_author_name
'Ma, Ying-Ying'
'Yu, Yan'
'Wu, Yong-Fei'
'Xiao, Feng-Ping'
'Jin, Long-Fei'

_publ_section_title
;
 2-(Methoxycarbonyl)anilinium chloride monohydrate
;
_journal_coeditor_code CI6646
_journal_issue 10
_journal_name_full 'Acta Crystallographica Section E'
_journal_page_first o3497
_journal_page_last o3499
_journal_paper_doi 10.1107/S1600536805030771
_journal_volume 61
_journal_year 2005
_chemical_formula_iupac 'C8 H10 N O2 +, Cl -, H2 O'
_chemical_formula_moiety 'C8 H10 N O2 +, Cl -, H2 O'
_chemical_formula_sum 'C8 H12 Cl N O3'
_chemical_formula_weight 205.64
_chemical_name_systematic
;
2-(Methoxycarbonyl)anilinium chloride monohydrate
;
_space_group_IT_number 2
_symmetry_cell_setting triclinic
_symmetry_space_group_name_Hall '-P 1'
_symmetry_space_group_name_H-M 'P -1'
_atom_sites_solution_hydrogens geom
_atom_sites_solution_primary direct
_atom_sites_solution_secondary difmap
_audit_creation_method SHELXL-97
_cell_angle_alpha 96.299(2)
_cell_angle_beta 101.097(2)
_cell_angle_gamma 106.844(2)
_cell_formula_units_Z 4
_cell_length_a 7.4709(9)
_cell_length_b 11.6988(14)
_cell_length_c 12.3883(15)
_cell_measurement_reflns_used 3522
_cell_measurement_temperature 292(2)
_cell_measurement_theta_max 25.67
_cell_measurement_theta_min 2.40
_cell_volume 1001.0(2)
_computing_cell_refinement 'SAINT (Bruker, 2001)'
_computing_data_collection 'SMART (Bruker, 2001)'
_computing_data_reduction SAINT
_computing_molecular_graphics 'SHELXTL (Bruker, 2001)'
_computing_publication_material SHELXTL
_computing_structure_refinement 'SHELXL97 (Sheldrick, 1997)'
_computing_structure_solution 'SHELXS97 (Sheldrick, 1997)'
_diffrn_ambient_temperature 292(2)
_diffrn_measured_fraction_theta_full 0.981
_diffrn_measured_fraction_theta_max 0.981
_diffrn_measurement_device_type 'Bruker SMART CCD area-detector'
_diffrn_measurement_method '\f and \w'
_diffrn_radiation_monochromator graphite
_diffrn_radiation_source 'fine-focus sealed tube'
_diffrn_radiation_type MoK\a
_diffrn_radiation_wavelength 0.71073
_diffrn_reflns_av_R_equivalents 0.0161
_diffrn_reflns_av_sigmaI/netI 0.0313
_diffrn_reflns_limit_h_max 8
_diffrn_reflns_limit_h_min -9
_diffrn_reflns_limit_k_max 14
_diffrn_reflns_limit_k_min -14
_diffrn_reflns_limit_l_max 11
_diffrn_reflns_limit_l_min -15
_diffrn_reflns_number 5444
_diffrn_reflns_theta_full 26.00
_diffrn_reflns_theta_max 26.00
_diffrn_reflns_theta_min 1.70
_diffrn_standards_decay_% 0
_diffrn_standards_number 0
_exptl_absorpt_coefficient_mu 0.357
_exptl_absorpt_correction_T_max 0.9003
_exptl_absorpt_correction_T_min 0.8942
_exptl_absorpt_correction_type multi-scan
_exptl_absorpt_process_details '(SADABS; Sheldrick, 1996)'
_exptl_crystal_colour colourless
_exptl_crystal_density_diffrn 1.364
_exptl_crystal_density_method 'not measured'
_exptl_crystal_description Block
_exptl_crystal_F_000 432
_exptl_crystal_size_max 0.32
_exptl_crystal_size_mid 0.30
_exptl_crystal_size_min 0.30
_refine_diff_density_max 0.334
_refine_diff_density_min -0.226
_refine_ls_extinction_method none
_refine_ls_goodness_of_fit_ref 1.050
_refine_ls_hydrogen_treatment mixed
_refine_ls_matrix_type full
_refine_ls_number_parameters 255
_refine_ls_number_reflns 3867
_refine_ls_number_restraints 0
_refine_ls_restrained_S_all 1.050
_refine_ls_R_factor_all 0.0450
_refine_ls_R_factor_gt 0.0406
_refine_ls_shift/su_max 0.001
_refine_ls_shift/su_mean 0.000
_refine_ls_structure_factor_coef Fsqd
_refine_ls_weighting_details 'calc w = 1/[\s^2^(Fo^2^)+(0.0779P)^2^+0.2162P] where P = (Fo^2^+2Fc^2^)/3'
_refine_ls_weighting_scheme calc
_refine_ls_wR_factor_gt 0.1218
_refine_ls_wR_factor_ref 0.1283
_reflns_number_gt 3433
_reflns_number_total 3867
_reflns_threshold_expression I>2\s(I)
_cod_data_source_file ci6646.cif
_cod_data_source_block I
_cod_depositor_comments
;
The following automatic conversions were performed:
'_symmetry_cell_setting' value 'Triclinic' changed to 'triclinic'
according to '/home/saulius/struct/CIF-dictionaries/cif_core.dic'
dictionary named 'cif_core.dic' version 2.4.1 from 2010-06-29.

Automatic conversion script
Id: cif_fix_enum 1527 2010-12-29 10:47:43Z saulius 

The following automatic conversions were performed:

'_symmetry_cell_setting' value 'Triclinic' changed to 'triclinic'
according to /home/saulius/struct/CIF-dictionaries/cif_core.dic
dictionary named 'cif_core.dic' version 2.4.1 from 2010-06-29.

Automatic conversion script
Id: cif_fix_values 1715 2011-07-08 13:25:40Z adriana 
;
_cod_database_code 2206911
_cod_database_fobs_code 2206911

loop_
_symmetry_equiv_pos_as_xyz
'x, y, z'
'-x, -y, -z'

loop_
_atom_site_label
_atom_site_fract_x
_atom_site_fract_y
_atom_site_fract_z
_atom_site_U_iso_or_equiv
_atom_site_adp_type
_atom_site_calc_flag
_atom_site_refinement_flags
_atom_site_occupancy
_atom_site_type_symbol
C1 0.2657(3) 0.61200(15) 0.98457(15) 0.0406(4) Uani d . 1 C
C2 0.2930(3) 0.72975(15) 1.03841(15) 0.0383(4) Uani d . 1 C
C3 0.3387(3) 0.75805(18) 1.15351(16) 0.0483(5) Uani d . 1 C
H3 0.3569 0.8364 1.1884 0.058 Uiso calc R 1 H
C4 0.3576(4) 0.6709(2) 1.21686(17) 0.0572(5) Uani d . 1 C
H4 0.3901 0.6909 1.2944 0.069 Uiso calc R 1 H
C5 0.3283(4) 0.5540(2) 1.16565(18) 0.0598(6) Uani d . 1 C
H5 0.3392 0.4948 1.2085 0.072 Uiso calc R 1 H
C6 0.2827(3) 0.52545(18) 1.05041(18) 0.0538(5) Uani d . 1 C
H6 0.2631 0.4465 1.0163 0.065 Uiso calc R 1 H
C7 0.2256(3) 0.58225(16) 0.86061(16) 0.0434(4) Uani d . 1 C
C8 0.1460(5) 0.4297(2) 0.7027(2) 0.0825(9) Uani d . 1 C
H8A 0.0414 0.4547 0.6667 0.124 Uiso calc R 1 H
H8B 0.1136 0.3433 0.6836 0.124 Uiso calc R 1 H
H8C 0.2596 0.4684 0.6784 0.124 Uiso calc R 1 H
C9 0.2314(2) 1.00752(15) 0.61787(14) 0.0343(4) Uani d . 1 C
C10 0.2491(2) 0.89784(15) 0.57108(14) 0.0350(4) Uani d . 1 C
C11 0.2631(3) 0.87781(16) 0.46209(15) 0.0412(4) Uani d . 1 C
H11 0.2732 0.8043 0.4318 0.049 Uiso calc R 1 H
C12 0.2621(3) 0.96682(18) 0.39747(15) 0.0442(4) Uani d . 1 C
H12 0.2693 0.9525 0.3233 0.053 Uiso calc R 1 H
C13 0.2505(3) 1.07669(17) 0.44253(15) 0.0426(4) Uani d . 1 C
H13 0.2539 1.1374 0.3996 0.051 Uiso calc R 1 H
C14 0.2338(3) 1.09663(16) 0.55155(15) 0.0391(4) Uani d . 1 C
H14 0.2241 1.1706 0.5812 0.047 Uiso calc R 1 H
C15 0.1997(2) 1.02604(16) 0.73273(14) 0.0378(4) Uani d . 1 C
C16 0.1489(4) 1.1601(2) 0.87130(18) 0.0608(6) Uani d . 1 C
H16A 0.0366 1.0982 0.8778 0.091 Uiso calc R 1 H
H16B 0.1287 1.2376 0.8814 0.091 Uiso calc R 1 H
H16C 0.2579 1.1611 0.9274 0.091 Uiso calc R 1 H
Cl1 0.37394(7) 0.07755(4) 0.14253(4) 0.04657(16) Uani d . 1 Cl
Cl2 0.18067(8) 0.36339(4) 0.40175(5) 0.05799(18) Uani d . 1 Cl
H5A 0.880(4) 0.720(3) 0.803(3) 0.070(9) Uiso d . 1 H
H6A 0.500(6) 0.641(3) 0.544(3) 0.109(13) Uiso d . 1 H
H5B 0.826(5) 0.797(3) 0.859(2) 0.083(9) Uiso d . 1 H
H6B 0.326(5) 0.572(3) 0.492(3) 0.080(9) Uiso d . 1 H
N1 0.2718(2) 0.82504(13) 0.97525(13) 0.0424(4) Uani d . 1 N
H1A 0.2942 0.8935 1.0224 0.064 Uiso calc R 1 H
H1B 0.1528 0.8030 0.9327 0.064 Uiso calc R 1 H
H1C 0.3557 0.8368 0.9321 0.064 Uiso calc R 1 H
N2 0.2535(2) 0.80099(13) 0.63524(13) 0.0405(3) Uani d . 1 N
H2A 0.1347 0.7618 0.6400 0.061 Uiso calc R 1 H
H2B 0.3276 0.8327 0.7036 0.061 Uiso calc R 1 H
H2C 0.3010 0.7494 0.6013 0.061 Uiso calc R 1 H
O1 0.1814(3) 0.46450(12) 0.82347(12) 0.0658(5) Uani d . 1 O
O2 0.2325(3) 0.65573(12) 0.80063(12) 0.0618(4) Uani d . 1 O
O3 0.1842(2) 1.13512(11) 0.76149(11) 0.0493(3) Uani d . 1 O
O4 0.1858(3) 0.95180(13) 0.79200(12) 0.0587(4) Uani d . 1 O
O5 0.8866(3) 0.74624(16) 0.86478(16) 0.0589(4) Uani d . 1 O
O6 0.3892(3) 0.63930(16) 0.51649(17) 0.0646(5) Uani d . 1 O

loop_
_atom_site_aniso_label
_atom_site_aniso_U_11
_atom_site_aniso_U_22
_atom_site_aniso_U_33
_atom_site_aniso_U_12
_atom_site_aniso_U_13
_atom_site_aniso_U_23
C1 0.0443(10) 0.0337(8) 0.0413(9) 0.0098(7) 0.0083(8) 0.0067(7)
C2 0.0418(9) 0.0348(8) 0.0399(9) 0.0121(7) 0.0122(7) 0.0085(7)
C3 0.0613(12) 0.0441(10) 0.0404(10) 0.0174(9) 0.0151(9) 0.0045(8)
C4 0.0739(14) 0.0619(13) 0.0356(10) 0.0199(11) 0.0141(10) 0.0104(9)
C5 0.0802(15) 0.0507(11) 0.0490(12) 0.0190(11) 0.0122(11) 0.0217(10)
C6 0.0718(14) 0.0377(9) 0.0487(11) 0.0161(9) 0.0081(10) 0.0082(8)
C7 0.0517(11) 0.0331(8) 0.0431(10) 0.0151(8) 0.0055(8) 0.0034(8)
C8 0.132(3) 0.0547(13) 0.0511(13) 0.0362(16) 0.0008(15) -0.0090(11)
C9 0.0322(8) 0.0340(8) 0.0353(8) 0.0101(6) 0.0065(6) 0.0048(7)
C10 0.0340(8) 0.0335(8) 0.0369(9) 0.0107(7) 0.0063(7) 0.0068(7)
C11 0.0440(10) 0.0403(9) 0.0387(9) 0.0150(8) 0.0093(7) 0.0010(7)
C12 0.0476(10) 0.0536(11) 0.0334(9) 0.0170(9) 0.0125(8) 0.0082(8)
C13 0.0433(10) 0.0437(9) 0.0428(10) 0.0135(8) 0.0096(8) 0.0179(8)
C14 0.0404(9) 0.0342(8) 0.0424(9) 0.0124(7) 0.0080(7) 0.0069(7)
C15 0.0395(9) 0.0376(9) 0.0377(9) 0.0158(7) 0.0072(7) 0.0056(7)
C16 0.0830(16) 0.0617(13) 0.0451(11) 0.0343(12) 0.0197(11) 0.0009(10)
Cl1 0.0565(3) 0.0417(3) 0.0408(3) 0.0152(2) 0.0128(2) 0.00370(19)
Cl2 0.0531(3) 0.0428(3) 0.0703(4) 0.0139(2) 0.0037(2) 0.0012(2)
N1 0.0557(9) 0.0329(7) 0.0398(8) 0.0150(7) 0.0135(7) 0.0052(6)
N2 0.0517(9) 0.0337(7) 0.0399(8) 0.0185(7) 0.0112(7) 0.0077(6)
O1 0.1103(14) 0.0367(7) 0.0455(8) 0.0264(8) 0.0063(8) 0.0004(6)
O2 0.1021(13) 0.0402(7) 0.0389(7) 0.0211(8) 0.0094(8) 0.0067(6)
O3 0.0723(9) 0.0403(7) 0.0394(7) 0.0234(7) 0.0167(6) 0.0031(6)
O4 0.0954(12) 0.0563(8) 0.0476(8) 0.0433(8) 0.0340(8) 0.0230(7)
O5 0.0653(10) 0.0513(9) 0.0624(11) 0.0234(8) 0.0127(8) 0.0113(8)
O6 0.0615(11) 0.0426(9) 0.0868(13) 0.0220(8) 0.0114(9) -0.0042(8)

loop_
_atom_type_symbol
_atom_type_description
_atom_type_scat_dispersion_real
_atom_type_scat_dispersion_imag
_atom_type_scat_source
C C 0.0033 0.0016 'International Tables Vol C Tables 4.2.6.8 and 6.1.1.4'
H H 0.0000 0.0000 'International Tables Vol C Tables 4.2.6.8 and 6.1.1.4'
N N 0.0061 0.0033 'International Tables Vol C Tables 4.2.6.8 and 6.1.1.4'
O O 0.0106 0.0060 'International Tables Vol C Tables 4.2.6.8 and 6.1.1.4'
Cl Cl 0.1484 0.1585 'International Tables Vol C Tables 4.2.6.8 and 6.1.1.4'

loop_
_geom_angle_atom_site_label_1
_geom_angle_atom_site_label_2
_geom_angle_atom_site_label_3
_geom_angle
_geom_angle_publ_flag
C6 C1 C2 118.00(17) ?
C6 C1 C7 121.18(16) ?
C2 C1 C7 120.79(16) ?
C3 C2 C1 120.48(17) ?
C3 C2 N1 118.09(16) ?
C1 C2 N1 121.43(15) ?
C4 C3 C2 120.33(18) ?
C4 C3 H3 119.8 ?
C2 C3 H3 119.8 ?
C3 C4 C5 120.17(19) ?
C3 C4 H4 119.9 ?
C5 C4 H4 119.9 ?
C4 C5 C6 119.63(19) ?
C4 C5 H5 120.2 ?
C6 C5 H5 120.2 ?
C5 C6 C1 121.37(19) ?
C5 C6 H6 119.3 ?
C1 C6 H6 119.3 ?
O2 C7 O1 123.30(17) yes
O2 C7 C1 124.10(16) ?
O1 C7 C1 112.60(16) y
O1 C8 H8A 109.5 ?
O1 C8 H8B 109.5 ?
H8A C8 H8B 109.5 ?
O1 C8 H8C 109.5 ?
H8A C8 H8C 109.5 ?
H8B C8 H8C 109.5 ?
C14 C9 C10 118.03(15) ?
C14 C9 C15 120.77(15) ?
C10 C9 C15 121.12(15) ?
C11 C10 C9 120.79(16) ?
C11 C10 N2 117.42(15) ?
C9 C10 N2 121.79(15) ?
C10 C11 C12 120.09(16) ?
C10 C11 H11 120.0 ?
C12 C11 H11 120.0 ?
C13 C12 C11 120.21(16) ?
C13 C12 H12 119.9 ?
C11 C12 H12 119.9 ?
C12 C13 C14 119.89(16) ?
C12 C13 H13 120.1 ?
C14 C13 H13 120.1 ?
C13 C14 C9 120.96(16) ?
C13 C14 H14 119.5 ?
C9 C14 H14 119.5 ?
O4 C15 O3 123.32(16) yes
O4 C15 C9 124.57(16) ?
O3 C15 C9 112.10(15) y
O3 C16 H16A 109.5 ?
O3 C16 H16B 109.5 ?
H16A C16 H16B 109.5 ?
O3 C16 H16C 109.5 ?
H16A C16 H16C 109.5 ?
H16B C16 H16C 109.5 ?
C2 N1 H1A 109.5 ?
C2 N1 H1B 109.5 ?
H1A N1 H1B 109.5 ?
C2 N1 H1C 109.5 ?
H1A N1 H1C 109.5 ?
H1B N1 H1C 109.5 ?
C10 N2 H2A 109.5 ?
C10 N2 H2B 109.5 ?
H2A N2 H2B 109.5 ?
C10 N2 H2C 109.5 ?
H2A N2 H2C 109.5 ?
H2B N2 H2C 109.5 ?
C7 O1 C8 115.31(17) yes
C15 O3 C16 115.88(15) yes
H5A O5 H5B 104(3) ?
H6A O6 H6B 109(3) ?

loop_
_geom_bond_atom_site_label_1
_geom_bond_atom_site_label_2
_geom_bond_distance
_geom_bond_publ_flag
C1 C6 1.387(3) ?
C1 C2 1.403(2) ?
C1 C7 1.488(3) yes
C2 C3 1.379(3) ?
C2 N1 1.458(2) yes
C3 C4 1.375(3) ?
C3 H3 0.93 ?
C4 C5 1.380(3) ?
C4 H4 0.93 ?
C5 C6 1.381(3) ?
C5 H5 0.93 ?
C6 H6 0.93 ?
C7 O2 1.193(2) yes
C7 O1 1.326(2) yes
C8 O1 1.457(3) yes
C8 H8A 0.96 ?
C8 H8B 0.96 ?
C8 H8C 0.96 ?
C9 C14 1.395(2) ?
C9 C10 1.402(2) ?
C9 C15 1.490(2) yes
C10 C11 1.374(2) ?
C10 N2 1.458(2) yes
C11 C12 1.382(3) ?
C11 H11 0.93 ?
C12 C13 1.377(3) ?
C12 H12 0.93 ?
C13 C14 1.381(3) ?
C13 H13 0.93 ?
C14 H14 0.93 ?
C15 O4 1.192(2) yes
C15 O3 1.330(2) yes
C16 O3 1.450(2) yes
C16 H16A 0.96 ?
C16 H16B 0.96 ?
C16 H16C 0.96 ?
N1 H1A 0.89 ?
N1 H1B 0.89 ?
N1 H1C 0.89 ?
N2 H2A 0.89 ?
N2 H2B 0.89 ?
N2 H2C 0.89 ?
O5 H5A 0.78(3) ?
O5 H5B 0.84(3) ?
O6 H6A 0.83(4) ?
O6 H6B 0.78(3) ?

loop_
_geom_hbond_atom_site_label_D
_geom_hbond_atom_site_label_H
_geom_hbond_atom_site_label_A
_geom_hbond_site_symmetry_A
_geom_hbond_distance_DH
_geom_hbond_distance_HA
_geom_hbond_distance_DA
_geom_hbond_angle_DHA
_geom_hbond_publ_flag
N1 H1A Cl1 1_566 0.89 2.33 3.2163(16) 176 y
N1 H1B O4 . 0.89 2.59 2.915(2) 102 y
N1 H1B O5 1_455 0.89 1.89 2.770(3) 170 y
N1 H1C O2 . 0.89 2.35 2.677(2) 102 y
N1 H1C Cl1 2_666 0.89 2.38 3.2459(17) 163 y
N2 H2A Cl2 2_566 0.89 2.31 3.1700(17) 163 y
N2 H2B O2 . 0.89 2.50 2.801(2) 100 y
N2 H2B O4 . 0.89 2.29 2.699(2) 108 y
N2 H2B Cl1 2_666 0.89 2.51 3.3534(17) 159 y
N2 H2C O6 . 0.89 1.91 2.801(3) 175 y
O5 H5A Cl2 2_666 0.78(4) 2.52(4) 3.295(2) 173(3) y
O5 H5B Cl1 2_666 0.85(4) 2.38(4) 3.216(2) 172(3) y
O6 H6A Cl2 2_666 0.83(5) 2.37(5) 3.188(2) 172(4) y
O6 H6B Cl2 . 0.78(3) 2.41(3) 3.177(2) 169(4) y

loop_
_geom_torsion_atom_site_label_1
_geom_torsion_atom_site_label_2
_geom_torsion_atom_site_label_3
_geom_torsion_atom_site_label_4
_geom_torsion
_geom_torsion_publ_flag
C6 C1 C2 C3 1.1(3) ?
C7 C1 C2 C3 -177.05(18) ?
C6 C1 C2 N1 -178.11(18) ?
C7 C1 C2 N1 3.7(3) ?
C1 C2 C3 C4 -0.2(3) ?
N1 C2 C3 C4 179.07(19) ?
C2 C3 C4 C5 -0.9(3) ?
C3 C4 C5 C6 0.9(4) ?
C4 C5 C6 C1 0.0(4) ?
C2 C1 C6 C5 -1.0(3) ?
C7 C1 C6 C5 177.1(2) ?
C6 C1 C7 O2 -170.5(2) ?
C2 C1 C7 O2 7.6(3) yes
C6 C1 C7 O1 9.4(3) y
C2 C1 C7 O1 -172.55(18) ?
C14 C9 C10 C11 -1.8(2) ?
C15 C9 C10 C11 174.81(16) ?
C14 C9 C10 N2 178.21(15) ?
C15 C9 C10 N2 -5.2(2) ?
C9 C10 C11 C12 0.8(3) ?
N2 C10 C11 C12 -179.20(16) ?
C10 C11 C12 C13 1.1(3) ?
C11 C12 C13 C14 -2.0(3) ?
C12 C13 C14 C9 1.0(3) ?
C10 C9 C14 C13 0.9(3) ?
C15 C9 C14 C13 -175.69(16) ?
C14 C9 C15 O4 175.95(18) ?
C10 C9 C15 O4 -0.5(3) y
C14 C9 C15 O3 -2.7(2) y
C10 C9 C15 O3 -179.19(15) ?
O2 C7 O1 C8 1.6(3) y
C1 C7 O1 C8 -178.3(2) ?
O4 C15 O3 C16 0.0(3) ?
C9 C15 O3 C16 178.72(17) y

loop_
_cod_related_entry_id
_cod_related_entry_database
_cod_related_entry_code
1 ChemSpider 30654854
